data_7210332
loop_
_publ_author_name
'Itoh, Takahiro'
'Kondo, Mio'
'Kanaike, Mari'
'Masaoka, Shigeyuki'

_publ_section_title
;
 Arene--perfluoroarene interactions for crystal engineering of metal
 complexes: Controlled self-assembly of paddle-wheel dimers
;
_journal_issue 31
_journal_name_full CrystEngComm
_journal_page_first 6122
_journal_paper_doi 10.1039/c3ce40777b
_journal_volume 15
_journal_year 2013
_chemical_compound_source 'synthesis as described'
_chemical_formula_moiety 'C44 H28 F16 O10 Rh2'
_chemical_formula_sum 'C44 H28 F16 O10 Rh2'
_chemical_formula_weight 1226.48
_chemical_name_systematic
;
 Rh_2_L1_2_CF3COO_2
;
_space_group_IT_number 2
_symmetry_cell_setting triclinic
_symmetry_Int_Tables_number 2
_symmetry_space_group_name_Hall '-P 1'
_symmetry_space_group_name_H-M 'P -1'
_atom_sites_solution_hydrogens geom
_atom_sites_solution_primary direct
_atom_sites_solution_secondary difmap
_audit_creation_date 2013-05-01T17:14:53-00:00
_audit_creation_method 'WinGX routine CIF_UPDATE'
_cell_angle_alpha 103.857(5)
_cell_angle_beta 100.543(4)
_cell_angle_gamma 107.060(8)
_cell_formula_units_Z 1
_cell_length_a 9.510(5)
_cell_length_b 9.693(6)
_cell_length_c 13.597(8)
_cell_measurement_reflns_used 3104
_cell_measurement_temperature 123(2)
_cell_measurement_theta_max 27.4816
_cell_measurement_theta_min 3.0491
_cell_measurement_wavelength 0.71073
_cell_volume 1119.2(11)
_computing_cell_refinement 'CrystalClear (Rigaku Inc., 2008)'
_computing_data_collection 'CrystalClear (Rigaku Inc., 2008)'
_computing_data_reduction 'CrystalClear (Rigaku Inc., 2008), '
_computing_molecular_graphics 'Ortep-3 for Windows (Farrugia, 1997)'
_computing_publication_material 'WinGX publication routines (Farrugia, 1999)'
_computing_structure_refinement 'SHELXL-97 (Sheldrick, 2008)'
_computing_structure_solution 'SIR97 (Giacovazzo et al, 1997)'
_diffrn_ambient_temperature 123(2)
_diffrn_detector_area_resol_mean 7.31
_diffrn_measured_fraction_theta_full 0.959
_diffrn_measured_fraction_theta_max 0.959
_diffrn_measurement_device_type 'Rigaku Saturn'
_diffrn_radiation_monochromator 'Graphite Monochromator'
_diffrn_radiation_source 'Rotating Anode'
_diffrn_radiation_type MoK\a
_diffrn_radiation_wavelength 0.710747
_diffrn_reflns_av_R_equivalents 0.0278
_diffrn_reflns_av_unetI/netI 0.0498
_diffrn_reflns_limit_h_max 11
_diffrn_reflns_limit_h_min -10
_diffrn_reflns_limit_k_max 9
_diffrn_reflns_limit_k_min -11
_diffrn_reflns_limit_l_max 16
_diffrn_reflns_limit_l_min -16
_diffrn_reflns_number 7154
_diffrn_reflns_theta_full 25
_diffrn_reflns_theta_max 25
_diffrn_reflns_theta_min 3.04
_exptl_absorpt_coefficient_mu 0.862
_exptl_absorpt_correction_T_max 1.0000
_exptl_absorpt_correction_T_min 0.8540
_exptl_absorpt_correction_type multi-scan
_exptl_absorpt_process_details 'REQAB (Rigaku, 1998)'
_exptl_crystal_colour green
_exptl_crystal_density_diffrn 1.82
_exptl_crystal_density_method 'not measured'
_exptl_crystal_description platelet
_exptl_crystal_F_000 606
_exptl_crystal_size_max 0.104
_exptl_crystal_size_mid 0.097
_exptl_crystal_size_min 0.034
_refine_diff_density_max 1.409
_refine_diff_density_min -0.8
_refine_diff_density_rms 0.137
_refine_ls_extinction_method none
_refine_ls_goodness_of_fit_ref 1.229
_refine_ls_hydrogen_treatment constr
_refine_ls_matrix_type full
_refine_ls_number_parameters 327
_refine_ls_number_reflns 3772
_refine_ls_number_restraints 0
_refine_ls_restrained_S_all 1.229
_refine_ls_R_factor_all 0.0684
_refine_ls_R_factor_gt 0.0587
_refine_ls_shift/su_max 0
_refine_ls_shift/su_mean 0
_refine_ls_structure_factor_coef Fsqd
_refine_ls_weighting_details 'calc w=1/[\s^2^(Fo^2^)+(0.0001P)^2^+13.9331P] where P=(Fo^2^+2Fc^2^)/3'
_refine_ls_weighting_scheme calc
_refine_ls_wR_factor_gt 0.1575
_refine_ls_wR_factor_ref 0.1615
_reflns_number_gt 3231
_reflns_number_total 3772
_reflns_threshold_expression >2\s(I)
_cod_data_source_file c3ce40777b.txt
_cod_data_source_block Rh_2_L1_2_CF3COO_2
_cod_depositor_comments
;
The following automatic conversions were performed:

'_exptl_absorpt_correction_type' value 'Multi-scan' changed to
'multi-scan' according to
/home/saulius/struct/CIF-dictionaries/cif_core.dic dictionary named
'cif_core.dic' version 2.4.2 from 2011-04-26.

Automatic conversion script
Id: cif_fix_values 1891 2012-01-12 08:04:46Z andrius 
;
_cod_original_cell_volume 1119.1(11)
_cod_database_code 7210332

loop_
_symmetry_equiv_pos_as_xyz
'x, y, z'
'-x, -y, -z'

loop_
_atom_site_label
_atom_site_type_symbol
_atom_site_fract_x
_atom_site_fract_y
_atom_site_fract_z
_atom_site_U_iso_or_equiv
_atom_site_adp_type
_atom_site_occupancy
_atom_site_symmetry_multiplicity
_atom_site_calc_flag
_atom_site_refinement_flags
C1 C 0.7156(9) 0.1753(10) 0.6649(7) 0.0277(19) Uani 1 1 d .
C2 C 0.8468(10) 0.2815(11) 0.7646(7) 0.036(2) Uani 1 1 d .
C3 C 0.3169(9) -0.0607(9) 0.6167(7) 0.0274(19) Uani 1 1 d .
C4 C 0.2176(10) -0.0952(9) 0.6888(6) 0.0289(19) Uani 1 1 d .
C5 C 0.1075(10) -0.0287(10) 0.6982(7) 0.032(2) Uani 1 1 d .
H5 H 0.0954 0.0385 0.6595 0.039 Uiso 1 1 calc R
C6 C 0.0161(10) -0.0599(10) 0.7634(7) 0.035(2) Uani 1 1 d .
H6 H -0.0611 -0.0167 0.7682 0.042 Uiso 1 1 calc R
C7 C 0.0372(11) -0.1549(11) 0.8222(7) 0.036(2) Uani 1 1 d .
C8 C 0.1468(11) -0.2215(11) 0.8131(7) 0.040(2) Uani 1 1 d .
H8 H 0.1595 -0.2881 0.8523 0.047 Uiso 1 1 calc R
C9 C 0.2377(10) -0.1905(10) 0.7464(7) 0.035(2) Uani 1 1 d .
H9 H 0.3137 -0.235 0.7405 0.042 Uiso 1 1 calc R
C10 C -0.0593(11) -0.1903(11) 0.8894(8) 0.038(2) Uani 1 1 d .
C11 C -0.1427(10) -0.2223(11) 0.9435(7) 0.036(2) Uani 1 1 d .
C12 C -0.2421(10) -0.2627(11) 1.0075(7) 0.037(2) Uani 1 1 d .
C13 C -0.3432(11) -0.1858(11) 1.0275(8) 0.041(2) Uani 1 1 d .
C14 C -0.4391(11) -0.2214(11) 1.0884(8) 0.038(2) Uani 1 1 d .
C15 C -0.4318(11) -0.3348(12) 1.1346(8) 0.044(3) Uani 1 1 d .
C16 C -0.3357(11) -0.4143(11) 1.1149(7) 0.039(2) Uani 1 1 d .
C17 C -0.2438(10) -0.3778(10) 1.0502(7) 0.031(2) Uani 1 1 d .
C18 C 0.2987(11) 0.3623(10) 0.4367(7) 0.038(2) Uani 1 1 d .
C19 C 0.3345(12) 0.3994(12) 0.3451(9) 0.048(3) Uani 1 1 d .
H19A H 0.3931 0.5096 0.3659 0.057 Uiso 1 1 calc R
H19B H 0.2377 0.3779 0.2922 0.057 Uiso 1 1 calc R
C20 C 0.4240(12) 0.3147(14) 0.2954(10) 0.057(3) Uani 1 1 d .
H20A H 0.517 0.33 0.3483 0.085 Uiso 1 1 calc R
H20B H 0.4518 0.3521 0.2382 0.085 Uiso 1 1 calc R
H20C H 0.3622 0.2062 0.2671 0.085 Uiso 1 1 calc R
C21 C 0.1843(13) 0.4259(13) 0.4786(10) 0.058(3) Uani 1 1 d .
H21A H 0.0927 0.3986 0.4196 0.07 Uiso 1 1 calc R
H21B H 0.2308 0.5381 0.5053 0.07 Uiso 1 1 calc R
C22 C 0.1339(16) 0.3678(16) 0.5675(10) 0.072(4) Uani 1 1 d .
H22A H 0.0896 0.2566 0.5424 0.107 Uiso 1 1 calc R
H22B H 0.0573 0.4091 0.588 0.107 Uiso 1 1 calc R
H22C H 0.2227 0.4009 0.6284 0.107 Uiso 1 1 calc R
O1 O 0.6332(6) 0.2382(6) 0.6244(4) 0.0269(13) Uani 1 1 d .
O2 O 0.2910(7) -0.0402(6) 0.3619(5) 0.0307(14) Uani 1 1 d .
O3 O 0.3182(7) 0.0506(6) 0.5833(5) 0.0317(14) Uani 1 1 d .
O4 O 0.6066(7) 0.1482(6) 0.4037(5) 0.0301(13) Uani 1 1 d .
O5 O 0.3580(7) 0.2920(7) 0.4862(5) 0.0341(15) Uani 1 1 d .
F1 F 0.8544(8) 0.4230(7) 0.7896(5) 0.067(2) Uani 1 1 d .
F2 F 0.9805(6) 0.2782(7) 0.7496(5) 0.0544(16) Uani 1 1 d .
F3 F 0.8338(7) 0.2309(8) 0.8452(4) 0.0600(17) Uani 1 1 d .
F4 F -0.3524(7) -0.0774(7) 0.9832(5) 0.0530(15) Uani 1 1 d .
F5 F -0.5349(7) -0.1479(7) 1.1068(5) 0.0590(17) Uani 1 1 d .
F6 F -0.5252(7) -0.3712(8) 1.1940(5) 0.0606(18) Uani 1 1 d .
F7 F -0.3340(7) -0.5259(7) 1.1549(5) 0.0514(15) Uani 1 1 d .
F8 F -0.1523(6) -0.4579(6) 1.0317(4) 0.0410(13) Uani 1 1 d .
Rh1 Rh 0.45959(8) 0.10442(8) 0.49266(5) 0.0246(2) Uani 1 1 d .

loop_
_atom_site_aniso_label
_atom_site_aniso_U_11
_atom_site_aniso_U_22
_atom_site_aniso_U_33
_atom_site_aniso_U_23
_atom_site_aniso_U_13
_atom_site_aniso_U_12
C1 0.028(5) 0.029(5) 0.030(5) 0.011(4) 0.012(4) 0.012(4)
C2 0.034(5) 0.041(6) 0.035(5) 0.008(4) 0.005(4) 0.023(4)
C3 0.027(4) 0.022(4) 0.027(4) 0.006(4) 0.006(4) 0.004(4)
C4 0.033(5) 0.024(4) 0.025(4) 0.004(4) 0.009(4) 0.006(4)
C5 0.036(5) 0.028(5) 0.033(5) 0.009(4) 0.012(4) 0.011(4)
C6 0.032(5) 0.034(5) 0.044(6) 0.010(4) 0.018(4) 0.015(4)
C7 0.037(5) 0.038(5) 0.034(5) 0.010(4) 0.013(4) 0.015(4)
C8 0.046(6) 0.045(6) 0.037(5) 0.022(5) 0.018(5) 0.019(5)
C9 0.034(5) 0.036(5) 0.039(5) 0.012(4) 0.014(4) 0.017(4)
C10 0.038(5) 0.038(5) 0.046(6) 0.016(5) 0.015(5) 0.020(5)
C11 0.033(5) 0.040(6) 0.038(5) 0.013(4) 0.013(4) 0.014(4)
C12 0.029(5) 0.042(6) 0.029(5) 0.000(4) 0.005(4) 0.010(4)
C13 0.036(5) 0.047(6) 0.041(6) 0.006(5) 0.013(4) 0.019(5)
C14 0.033(5) 0.044(6) 0.036(5) 0.008(4) 0.012(4) 0.012(5)
C15 0.031(5) 0.055(7) 0.034(5) -0.003(5) 0.013(4) 0.008(5)
C16 0.038(5) 0.042(6) 0.032(5) 0.005(4) 0.007(4) 0.012(5)
C17 0.030(5) 0.036(5) 0.025(4) 0.006(4) 0.009(4) 0.012(4)
C18 0.044(6) 0.027(5) 0.036(5) 0.011(4) -0.003(4) 0.009(4)
C19 0.036(6) 0.042(6) 0.060(7) 0.021(5) 0.002(5) 0.010(5)
C20 0.045(6) 0.070(8) 0.067(8) 0.039(7) 0.016(6) 0.023(6)
C21 0.055(7) 0.045(7) 0.074(8) 0.015(6) -0.003(6) 0.032(6)
C22 0.096(10) 0.101(11) 0.065(8) 0.043(8) 0.048(8) 0.072(9)
O1 0.032(3) 0.023(3) 0.026(3) 0.006(2) 0.007(3) 0.011(3)
O2 0.033(3) 0.025(3) 0.033(3) 0.008(3) 0.003(3) 0.012(3)
O3 0.035(3) 0.027(3) 0.043(4) 0.018(3) 0.017(3) 0.016(3)
O4 0.037(3) 0.030(3) 0.037(3) 0.016(3) 0.018(3) 0.020(3)
O5 0.041(4) 0.029(3) 0.033(3) 0.004(3) 0.004(3) 0.023(3)
F1 0.072(4) 0.032(3) 0.070(5) -0.006(3) -0.024(4) 0.023(3)
F2 0.031(3) 0.072(4) 0.045(3) -0.002(3) 0.007(3) 0.015(3)
F3 0.061(4) 0.073(4) 0.031(3) 0.017(3) 0.009(3) 0.004(3)
F4 0.064(4) 0.052(4) 0.055(4) 0.028(3) 0.021(3) 0.025(3)
F5 0.049(4) 0.070(4) 0.071(4) 0.020(4) 0.032(3) 0.033(3)
F6 0.058(4) 0.073(4) 0.054(4) 0.020(3) 0.040(3) 0.011(3)
F7 0.060(4) 0.055(4) 0.047(4) 0.029(3) 0.024(3) 0.016(3)
F8 0.039(3) 0.047(3) 0.041(3) 0.012(3) 0.014(3) 0.020(3)
Rh1 0.0268(4) 0.0242(4) 0.0300(4) 0.0120(3) 0.0114(3) 0.0141(3)

loop_
_atom_type_symbol
_atom_type_description
_atom_type_scat_dispersion_real
_atom_type_scat_dispersion_imag
_atom_type_scat_source
C C 0.0033 0.0016 'International Tables Vol C Tables 4.2.6.8 and 6.1.1.4'
H H 0 0 'International Tables Vol C Tables 4.2.6.8 and 6.1.1.4'
O O 0.0106 0.006 'International Tables Vol C Tables 4.2.6.8 and 6.1.1.4'
F F 0.0171 0.0103 'International Tables Vol C Tables 4.2.6.8 and 6.1.1.4'
Rh Rh -1.1178 0.9187 'International Tables Vol C Tables 4.2.6.8 and 6.1.1.4'

loop_
_geom_angle_atom_site_label_1
_geom_angle_atom_site_label_2
_geom_angle_atom_site_label_3
_geom_angle
_geom_angle_site_symmetry_1
_geom_angle_site_symmetry_3
O2 C1 O1 130.4(8) 2_656 .
O2 C1 C2 114.5(7) 2_656 .
O1 C1 C2 115.1(7) . .
F1 C2 F3 109.6(8) . .
F1 C2 F2 108.0(8) . .
F3 C2 F2 105.2(7) . .
F1 C2 C1 113.6(7) . .
F3 C2 C1 110.5(8) . .
F2 C2 C1 109.7(7) . .
O3 C3 O4 126.5(8) . 2_656
O3 C3 C4 117.8(7) . .
O4 C3 C4 115.7(7) 2_656 .
C9 C4 C5 120.1(8) . .
C9 C4 C3 120.0(8) . .
C5 C4 C3 119.8(8) . .
C6 C5 C4 120.3(8) . .
C6 C5 H5 119.9 . .
C4 C5 H5 119.9 . .
C5 C6 C7 119.6(8) . .
C5 C6 H6 120.2 . .
C7 C6 H6 120.2 . .
C8 C7 C6 120.3(9) . .
C8 C7 C10 119.5(8) . .
C6 C7 C10 120.1(8) . .
C7 C8 C9 119.7(9) . .
C7 C8 H8 120.2 . .
C9 C8 H8 120.2 . .
C4 C9 C8 119.9(8) . .
C4 C9 H9 120 . .
C8 C9 H9 120 . .
C11 C10 C7 178.4(11) . .
C10 C11 C12 179.1(10) . .
C17 C12 C13 117.7(9) . .
C17 C12 C11 121.8(8) . .
C13 C12 C11 120.5(9) . .
F4 C13 C14 117.7(8) . .
F4 C13 C12 120.4(9) . .
C14 C13 C12 121.9(10) . .
F5 C14 C13 121.4(9) . .
F5 C14 C15 120.1(8) . .
C13 C14 C15 118.5(9) . .
F6 C15 C16 119.8(10) . .
F6 C15 C14 119.1(9) . .
C16 C15 C14 121.0(9) . .
F7 C16 C15 120.8(9) . .
F7 C16 C17 120.5(9) . .
C15 C16 C17 118.7(9) . .
F8 C17 C12 120.5(8) . .
F8 C17 C16 117.4(8) . .
C12 C17 C16 122.1(9) . .
O5 C18 C19 126.1(9) . .
O5 C18 C21 118.3(9) . .
C19 C18 C21 115.5(8) . .
C18 C19 C20 114.0(9) . .
C18 C19 H19A 108.7 . .
C20 C19 H19A 108.7 . .
C18 C19 H19B 108.7 . .
C20 C19 H19B 108.7 . .
H19A C19 H19B 107.6 . .
C19 C20 H20A 109.5 . .
C19 C20 H20B 109.5 . .
H20A C20 H20B 109.5 . .
C19 C20 H20C 109.5 . .
H20A C20 H20C 109.5 . .
H20B C20 H20C 109.5 . .
C18 C21 C22 113.9(8) . .
C18 C21 H21A 108.8 . .
C22 C21 H21A 108.8 . .
C18 C21 H21B 108.8 . .
C22 C21 H21B 108.8 . .
H21A C21 H21B 107.7 . .
C21 C22 H22A 109.5 . .
C21 C22 H22B 109.5 . .
H22A C22 H22B 109.5 . .
C21 C22 H22C 109.5 . .
H22A C22 H22C 109.5 . .
H22B C22 H22C 109.5 . .
C1 O1 Rh1 116.8(5) . .
C1 O2 Rh1 116.5(5) 2_656 .
C3 O3 Rh1 118.0(5) . .
C3 O4 Rh1 119.1(5) 2_656 .
C18 O5 Rh1 151.5(6) . .
O3 Rh1 O4 176.4(2) . .
O3 Rh1 O2 89.8(3) . .
O4 Rh1 O2 90.5(2) . .
O3 Rh1 O1 90.2(2) . .
O4 Rh1 O1 89.2(2) . .
O2 Rh1 O1 176.3(2) . .
O3 Rh1 O5 84.3(2) . .
O4 Rh1 O5 99.3(2) . .
O2 Rh1 O5 89.8(2) . .
O1 Rh1 O5 93.9(2) . .
O3 Rh1 Rh1 88.99(16) . 2_656
O4 Rh1 Rh1 87.40(16) . 2_656
O2 Rh1 Rh1 88.49(17) . 2_656
O1 Rh1 Rh1 87.86(16) . 2_656
O5 Rh1 Rh1 173.12(17) . 2_656

loop_
_geom_bond_atom_site_label_1
_geom_bond_atom_site_label_2
_geom_bond_distance
_geom_bond_site_symmetry_2
C1 O2 1.252(10) 2_656
C1 O1 1.254(10) .
C1 C2 1.554(12) .
C2 F1 1.308(11) .
C2 F3 1.314(11) .
C2 F2 1.332(10) .
C3 O3 1.265(10) .
C3 O4 1.284(10) 2_656
C3 C4 1.508(11) .
C4 C9 1.378(12) .
C4 C5 1.390(12) .
C5 C6 1.373(12) .
C5 H5 0.95 .
C6 C7 1.389(13) .
C6 H6 0.95 .
C7 C8 1.386(13) .
C7 C10 1.438(13) .
C8 C9 1.387(13) .
C8 H8 0.95 .
C9 H9 0.95 .
C10 C11 1.202(13) .
C11 C12 1.432(13) .
C12 C17 1.374(13) .
C12 C13 1.404(13) .
C13 F4 1.347(11) .
C13 C14 1.366(13) .
C14 F5 1.334(11) .
C14 C15 1.403(15) .
C15 F6 1.334(11) .
C15 C16 1.379(14) .
C16 F7 1.326(11) .
C16 C17 1.382(13) .
C17 F8 1.344(10) .
C18 O5 1.241(10) .
C18 C19 1.448(14) .
C18 C21 1.530(15) .
C19 C20 1.487(15) .
C19 H19A 0.99 .
C19 H19B 0.99 .
C20 H20A 0.98 .
C20 H20B 0.98 .
C20 H20C 0.98 .
C21 C22 1.545(16) .
C21 H21A 0.99 .
C21 H21B 0.99 .
C22 H22A 0.98 .
C22 H22B 0.98 .
C22 H22C 0.98 .
O1 Rh1 2.041(6) .
O2 C1 1.252(10) 2_656
O2 Rh1 2.035(6) .
O3 Rh1 2.025(6) .
O4 C3 1.284(10) 2_656
O4 Rh1 2.029(6) .
O5 Rh1 2.307(6) .
Rh1 Rh1 2.4037(17) 2_656
